data_7718906
loop_
_publ_author_name
'Yang, Hong-Li'
'Zhang, Rui-Jie'
'Zheng, Teng-Fei'
'Cao, Chen'
'Peng, Yan'
'Chen, Jing-Lin'
'Wen, He-Rui'
'Liu, Sui-Jun'

_publ_section_title
;
 Aromatic dicarboxylates induced structural diversity of Cd<sup>II</sup>
 metal-organic frameworks from a 2D layer to a 3D pillar-layer network for
 fluorescence sensing of cations, anions and L-serine.
;
_journal_issue 27
_journal_name_full 'Dalton transactions (Cambridge, England : 2003)'
_journal_page_first 10742
_journal_page_last 10750
_journal_paper_doi 10.1039/d5dt00305a
_journal_volume 54
_journal_year 2025
_chemical_formula_moiety 'C34 H20 Cd N6 O5 S, 1[H2O]'
_chemical_formula_sum 'C34 H22 Cd N6 O6 S'
_chemical_formula_weight 755.03
_space_group_crystal_system triclinic
_space_group_IT_number 2
_space_group_name_Hall '-P 1'
_space_group_name_H-M_alt 'P -1'
_atom_sites_solution_hydrogens geom
_atom_sites_solution_primary iterative
_audit_creation_date 2025-04-29
_audit_creation_method
;
Olex2 1.5
(compiled 2024.02.16 svn.r378c4104 for OlexSys, GUI svn.r6928)
;
_audit_update_record
;
2025-05-02 deposited with the CCDC.	2025-06-16 downloaded from the CCDC.
;
_cell_angle_alpha 72.616(2)
_cell_angle_beta 80.403(2)
_cell_angle_gamma 68.801(2)
_cell_formula_units_Z 2
_cell_length_a 11.1258(2)
_cell_length_b 11.5255(2)
_cell_length_c 13.2445(3)
_cell_measurement_reflns_used 2040
_cell_measurement_temperature 293(2)
_cell_measurement_theta_max 25.9230
_cell_measurement_theta_min 2.3270
_cell_volume 1507.81(6)
_computing_molecular_graphics 'Olex2 1.5 (Dolomanov et al., 2009)'
_computing_publication_material 'Olex2 1.5 (Dolomanov et al., 2009)'
_computing_structure_refinement 'SHELXL 2018/3 (Sheldrick, 2015)'
_computing_structure_solution 'olex2.solve 1.5 (Bourhis et al., 2015)'
_diffrn_ambient_temperature 293(2)
_diffrn_measured_fraction_theta_full 0.999
_diffrn_measured_fraction_theta_max 0.999
_diffrn_measurement_device_type 'Bruker APEX-II CCD'
_diffrn_measurement_method '\f and \w scans'
_diffrn_radiation_type MoK\a
_diffrn_radiation_wavelength 0.71073
_diffrn_reflns_av_R_equivalents 0.0339
_diffrn_reflns_av_unetI/netI 0.0289
_diffrn_reflns_Laue_measured_fraction_full 0.999
_diffrn_reflns_Laue_measured_fraction_max 0.999
_diffrn_reflns_limit_h_max 13
_diffrn_reflns_limit_h_min -13
_diffrn_reflns_limit_k_max 13
_diffrn_reflns_limit_k_min -13
_diffrn_reflns_limit_l_max 15
_diffrn_reflns_limit_l_min -15
_diffrn_reflns_number 20307
_diffrn_reflns_point_group_measured_fraction_full 0.999
_diffrn_reflns_point_group_measured_fraction_max 0.999
_diffrn_reflns_theta_full 25.009
_diffrn_reflns_theta_max 25.009
_diffrn_reflns_theta_min 1.962
_diffrn_standards_number 0
_exptl_absorpt_coefficient_mu 0.853
_exptl_absorpt_correction_type none
_exptl_crystal_colour yellow
_exptl_crystal_colour_primary yellow
_exptl_crystal_density_diffrn 1.663
_exptl_crystal_description block
_exptl_crystal_F_000 760
_exptl_crystal_size_max 0.13
_exptl_crystal_size_mid 0.11
_exptl_crystal_size_min 0.11
_refine_diff_density_max 0.345
_refine_diff_density_min -0.458
_refine_diff_density_rms 0.074
_refine_ls_extinction_method none
_refine_ls_goodness_of_fit_ref 1.091
_refine_ls_hydrogen_treatment constr
_refine_ls_matrix_type full
_refine_ls_number_parameters 424
_refine_ls_number_reflns 5319
_refine_ls_number_restraints 1
_refine_ls_restrained_S_all 1.135
_refine_ls_R_factor_all 0.0335
_refine_ls_R_factor_gt 0.0300
_refine_ls_shift/su_max 0.002
_refine_ls_shift/su_mean 0.000
_refine_ls_structure_factor_coef Fsqd
_refine_ls_weighting_details 'w=1/[\s^2^(Fo^2^)+(0.0523P)^2^+0.9195P] where P=(Fo^2^+2Fc^2^)/3'
_refine_ls_weighting_scheme calc
_refine_ls_wR_factor_gt 0.0902
_refine_ls_wR_factor_ref 0.0925
_reflns_Friedel_coverage 0.000
_reflns_number_gt 4796
_reflns_number_total 5319
_reflns_threshold_expression 'I > 2\s(I)'
_cod_data_source_file d5dt00305a2.cif
_cod_data_source_block 1_a
_cod_depositor_comments 'Adding full bibliography for 7718906--7718907.cif.'
_cod_database_code 7718906
_shelx_shelxl_version_number 2018/3
_shelx_space_group_comment
;
The symmetry employed for this shelxl refinement is uniquely defined
by the following loop, which should always be used as a source of
symmetry information in preference to the above space-group names.
They are only intended as comments.
;
_shelx_estimated_absorpt_t_max 0.912
_shelx_estimated_absorpt_t_min 0.897
_olex2_refinement_description
;
1. Fixed Uiso
 At 1.2 times of:
  All C(H) groups
2. Restrained distances
 H4-H10
 2.12 with sigma of 0.01
3.a Aromatic/amide H refined with riding coordinates:
 C1(H1), C3(H3), C2(H2), C4(H4), C7(H7), C10(H10), C11(H11), C14(H14),
 C18(H18), C17(H17), C19(H19), C20(H20), C23(H23), C24(H24), C25(H25), C26(H26),
  C30(H30), C31(H31), C32(H32), C34(H34)
;
_platon_squeeze_special_details
;
A solvent mask was calculated and 21 electrons were 
found in a volume of 95\%A^3^ in 1 void per unit cell. 
This is consistent with the presence of 
1[H2O] per formula unit 
which account for 20 electrons 
per unit cell.
;
_platon_squeeze_void_probe_radius 1.20
_olex2_submission_special_instructions 'No special instructions were received'

loop_
_space_group_symop_operation_xyz
'x, y, z'
'-x, -y, -z'

loop_
_atom_site_label
_atom_site_type_symbol
_atom_site_fract_x
_atom_site_fract_y
_atom_site_fract_z
_atom_site_U_iso_or_equiv
_atom_site_adp_type
_atom_site_occupancy
_atom_site_site_symmetry_order
_atom_site_calc_flag
_atom_site_refinement_flags_posn
_atom_site_refinement_flags_adp
_atom_site_refinement_flags_occupancy
_atom_site_disorder_assembly
_atom_site_disorder_group
Cd1 Cd 0.25625(2) 0.39927(2) 1.23020(2) 0.03252(10) Uani 1 1 d . . . . .
C1 C 0.7464(3) 0.3334(4) 0.2401(3) 0.0471(8) Uani 1 1 d . . . . .
H1 H 0.802658 0.329604 0.179845 0.056 Uiso 1 1 calc R U . . .
N1 N 0.3815(3) 0.2976(3) 1.1059(2) 0.0389(6) Uani 1 1 d . . . . .
O1 O 0.0977(2) 0.5161(2) 1.10821(18) 0.0448(6) Uani 1 1 d . . . . .
S1 S 0.12853(8) 0.40482(11) 0.73418(7) 0.0550(3) Uani 1 1 d . . . . .
O3 O -0.1198(2) 1.0558(2) 0.7732(2) 0.0548(7) Uani 1 1 d . . . . .
C3 C 0.6181(3) 0.3597(3) 0.2319(3) 0.0435(8) Uani 1 1 d . . . . .
H3 H 0.585622 0.374528 0.167219 0.052 Uiso 1 1 calc R U . . .
N3 N 0.2249(2) 0.3626(3) 0.8265(2) 0.0401(6) Uani 1 1 d . . . . .
O2 O 0.2278(3) 0.6118(2) 1.1268(2) 0.0567(7) Uani 1 1 d . . . . .
C2 C 0.7946(3) 0.3125(4) 0.3357(3) 0.0517(9) Uani 1 1 d . . . . .
H2 H 0.882571 0.295641 0.337996 0.062 Uiso 1 1 calc R U . . .
N2 N 0.4538(2) 0.2737(3) 0.94426(19) 0.0370(6) Uani 1 1 d . . . . .
O5 O 0.1087(2) 1.4075(2) 0.38080(17) 0.0419(5) Uani 1 1 d . . . . .
C5 C 0.5376(3) 0.3633(3) 0.3247(2) 0.0370(7) Uani 1 1 d . . . . .
N5 N 0.4768(2) 0.3548(3) 0.49479(19) 0.0366(6) Uani 1 1 d . . . . .
O4 O 0.2076(3) 1.2196(3) 0.3474(2) 0.0642(8) Uani 1 1 d . . . . .
C4 C 0.7177(3) 0.3157(4) 0.4269(3) 0.0447(8) Uani 1 1 d . . . . .
H4 H 0.751954 0.300792 0.490863 0.054 Uiso 1 1 calc DR U . . .
N4 N 0.2304(3) 0.3953(3) 0.6328(2) 0.0482(7) Uani 1 1 d . . . . .
C9 C 0.3487(3) 0.3591(3) 0.6672(2) 0.0323(6) Uani 1 1 d . . . . .
C8 C 0.4703(3) 0.3372(3) 0.6067(2) 0.0338(7) Uani 1 1 d . . . . .
C7 C 0.3741(3) 0.3835(4) 0.4376(3) 0.0476(9) Uani 1 1 d . . . . .
H7 H 0.289807 0.397778 0.467275 0.057 Uiso 1 1 calc R U . . .
C6 C 0.5855(3) 0.3422(3) 0.4216(2) 0.0336(6) Uani 1 1 d . . . . .
N6 N 0.4052(3) 0.3890(3) 0.3371(2) 0.0465(7) Uani 1 1 d . . . . .
C10 C 0.5766(3) 0.2971(4) 0.6624(3) 0.0537(10) Uani 1 1 d . . . . .
H10 H 0.657066 0.279926 0.625318 0.064 Uiso 1 1 calc DR U . . .
C11 C 0.5730(3) 0.2798(4) 0.7725(3) 0.0500(9) Uani 1 1 d . . . . .
H11 H 0.649652 0.254917 0.804786 0.060 Uiso 1 1 calc R U . . .
C15 C 0.5296(3) 0.1644(3) 1.0140(2) 0.0321(6) Uani 1 1 d . . . . .
C14 C 0.3676(3) 0.3476(3) 1.0039(2) 0.0397(7) Uani 1 1 d . . . . .
H14 H 0.305109 0.425542 0.975641 0.048 Uiso 1 1 calc R U . . .
C13 C 0.4599(3) 0.2987(3) 0.8320(2) 0.0343(7) Uani 1 1 d . . . . .
C12 C 0.3447(3) 0.3400(3) 0.7797(2) 0.0310(6) Uani 1 1 d . . . . .
C18 C 0.6289(3) 0.0550(3) 0.9980(3) 0.0409(7) Uani 1 1 d . . . . .
H18 H 0.658719 0.043883 0.930504 0.049 Uiso 1 1 calc R U . . .
C17 C 0.5367(4) 0.0882(4) 1.2041(3) 0.0518(9) Uani 1 1 d . . . . .
H17 H 0.506517 0.098322 1.271834 0.062 Uiso 1 1 calc R U . . .
C16 C 0.4828(3) 0.1816(3) 1.1145(2) 0.0361(7) Uani 1 1 d . . . . .
C19 C 0.6803(4) -0.0354(3) 1.0874(3) 0.0508(9) Uani 1 1 d . . . . .
H19 H 0.747156 -0.109981 1.080127 0.061 Uiso 1 1 calc R U . . .
C20 C 0.6361(4) -0.0196(4) 1.1890(3) 0.0564(10) Uani 1 1 d . . . . .
H20 H 0.674487 -0.083245 1.247467 0.068 Uiso 1 1 calc R U . . .
C21 C 0.1350(3) 0.6121(3) 1.0833(2) 0.0352(7) Uani 1 1 d . . . . .
C22 C 0.0690(3) 0.7287(3) 0.9995(2) 0.0338(7) Uani 1 1 d . . . . .
C23 C -0.0329(3) 0.7314(3) 0.9507(2) 0.0369(7) Uani 1 1 d . . . . .
H23 H -0.060951 0.660364 0.970064 0.044 Uiso 1 1 calc R U . . .
C24 C 0.1122(4) 0.8335(3) 0.9679(3) 0.0477(8) Uani 1 1 d . . . . .
H24 H 0.182131 0.831519 0.999132 0.057 Uiso 1 1 calc R U . . .
C25 C -0.0937(3) 0.8398(3) 0.8728(2) 0.0400(7) Uani 1 1 d . . . . .
H25 H -0.162452 0.841913 0.839928 0.048 Uiso 1 1 calc R U . . .
C26 C 0.0523(4) 0.9411(4) 0.8902(3) 0.0536(9) Uani 1 1 d . . . . .
H26 H 0.081744 1.011220 0.868882 0.064 Uiso 1 1 calc R U . . .
C27 C -0.0508(3) 0.9436(3) 0.8450(3) 0.0411(8) Uani 1 1 d . . . . .
C28 C 0.1324(3) 1.2884(3) 0.4040(2) 0.0379(7) Uani 1 1 d . . . . .
C29 C 0.0689(3) 1.2255(3) 0.5039(2) 0.0369(7) Uani 1 1 d . . . . .
C30 C 0.0939(5) 1.0944(4) 0.5319(3) 0.0672(13) Uani 1 1 d . . . . .
H30 H 0.151083 1.044396 0.489253 0.081 Uiso 1 1 calc R U . . .
C31 C -0.0161(3) 1.2981(3) 0.5685(2) 0.0362(7) Uani 1 1 d . . . . .
H31 H -0.033509 1.386767 0.550056 0.043 Uiso 1 1 calc R U . . .
C32 C -0.0757(3) 1.2411(3) 0.6603(2) 0.0367(7) Uani 1 1 d . . . . .
H32 H -0.131877 1.290493 0.703781 0.044 Uiso 1 1 calc R U . . .
C33 C -0.0504(3) 1.1101(3) 0.6860(3) 0.0420(8) Uani 1 1 d . . . . .
C34 C 0.0341(5) 1.0363(4) 0.6233(3) 0.0695(13) Uani 1 1 d . . . . .
H34 H 0.051331 0.947676 0.642000 0.083 Uiso 1 1 calc R U . . .

loop_
_atom_site_aniso_label
_atom_site_aniso_U_11
_atom_site_aniso_U_22
_atom_site_aniso_U_33
_atom_site_aniso_U_23
_atom_site_aniso_U_13
_atom_site_aniso_U_12
Cd1 0.03415(14) 0.04201(15) 0.01779(13) -0.00606(9) -0.00198(9) -0.00968(10)
C1 0.0429(19) 0.059(2) 0.0335(18) -0.0148(15) 0.0108(15) -0.0134(16)
N1 0.0433(15) 0.0468(15) 0.0233(13) -0.0129(11) -0.0008(11) -0.0086(12)
O1 0.0455(13) 0.0423(13) 0.0389(13) 0.0048(10) -0.0080(10) -0.0156(11)
S1 0.0285(4) 0.0997(8) 0.0299(4) -0.0144(5) 0.0002(3) -0.0159(4)
O3 0.0399(13) 0.0493(14) 0.0456(14) 0.0160(11) 0.0047(11) -0.0067(11)
C3 0.050(2) 0.060(2) 0.0231(15) -0.0154(14) 0.0072(14) -0.0214(16)
N3 0.0303(13) 0.0569(17) 0.0266(13) -0.0087(12) 0.0019(11) -0.0102(12)
O2 0.0686(17) 0.0489(14) 0.0535(15) 0.0009(12) -0.0317(14) -0.0201(13)
C2 0.0300(17) 0.067(2) 0.047(2) -0.0117(18) 0.0041(15) -0.0089(16)
N2 0.0321(13) 0.0513(16) 0.0240(13) -0.0127(11) -0.0018(10) -0.0074(12)
O5 0.0378(12) 0.0428(13) 0.0345(12) 0.0028(10) 0.0003(9) -0.0124(10)
C5 0.0364(17) 0.0478(18) 0.0290(16) -0.0123(13) 0.0006(13) -0.0158(14)
N5 0.0293(13) 0.0589(17) 0.0213(12) -0.0135(11) 0.0011(10) -0.0131(12)
O4 0.091(2) 0.0557(16) 0.0394(14) -0.0150(12) 0.0264(14) -0.0283(15)
C4 0.0329(17) 0.064(2) 0.0332(17) -0.0100(15) -0.0018(14) -0.0135(15)
N4 0.0299(14) 0.082(2) 0.0288(14) -0.0136(14) -0.0007(11) -0.0148(14)
C9 0.0302(15) 0.0416(16) 0.0234(14) -0.0089(12) -0.0020(12) -0.0096(12)
C8 0.0304(15) 0.0508(18) 0.0204(14) -0.0119(13) 0.0003(12) -0.0122(13)
C7 0.0325(17) 0.087(3) 0.0263(16) -0.0186(17) 0.0011(13) -0.0208(17)
C6 0.0331(15) 0.0404(16) 0.0249(15) -0.0106(12) 0.0037(12) -0.0101(13)
N6 0.0374(15) 0.083(2) 0.0231(13) -0.0154(13) 0.0002(11) -0.0239(14)
C10 0.0278(17) 0.103(3) 0.0275(17) -0.0225(18) 0.0037(13) -0.0165(18)
C11 0.0286(16) 0.090(3) 0.0285(17) -0.0194(17) -0.0031(13) -0.0130(17)
C15 0.0314(15) 0.0397(16) 0.0276(15) -0.0096(12) -0.0023(12) -0.0137(12)
C14 0.0381(17) 0.0476(18) 0.0264(16) -0.0115(13) -0.0040(13) -0.0038(14)
C13 0.0319(15) 0.0470(17) 0.0220(14) -0.0113(13) -0.0021(12) -0.0088(13)
C12 0.0305(15) 0.0360(15) 0.0233(14) -0.0085(12) 0.0011(12) -0.0079(12)
C18 0.0361(17) 0.0461(18) 0.0431(19) -0.0162(15) -0.0029(14) -0.0129(14)
C17 0.067(2) 0.051(2) 0.0305(17) -0.0035(15) -0.0073(16) -0.0157(18)
C16 0.0405(17) 0.0399(17) 0.0273(15) -0.0070(13) -0.0026(13) -0.0141(14)
C19 0.050(2) 0.0389(18) 0.059(2) -0.0119(16) -0.0055(18) -0.0101(16)
C20 0.068(2) 0.042(2) 0.046(2) 0.0026(16) -0.0121(19) -0.0100(18)
C21 0.0378(17) 0.0412(17) 0.0201(14) -0.0074(12) 0.0018(12) -0.0076(13)
C22 0.0368(16) 0.0361(16) 0.0248(15) -0.0065(12) 0.0013(12) -0.0104(13)
C23 0.0352(16) 0.0384(16) 0.0323(16) -0.0023(13) 0.0012(13) -0.0136(13)
C24 0.051(2) 0.047(2) 0.045(2) -0.0019(16) -0.0124(16) -0.0200(16)
C25 0.0326(16) 0.0480(18) 0.0315(16) -0.0024(14) -0.0015(13) -0.0108(14)
C26 0.057(2) 0.0411(19) 0.061(2) 0.0033(17) -0.0078(19) -0.0253(17)
C27 0.0372(17) 0.0367(17) 0.0331(17) 0.0050(13) 0.0041(14) -0.0075(13)
C28 0.0397(17) 0.0477(19) 0.0250(15) -0.0032(13) -0.0042(13) -0.0169(14)
C29 0.0435(18) 0.0402(17) 0.0239(15) -0.0008(12) -0.0015(13) -0.0166(14)
C30 0.092(3) 0.042(2) 0.046(2) -0.0080(17) 0.028(2) -0.014(2)
C31 0.0403(17) 0.0361(16) 0.0309(16) -0.0048(13) -0.0018(13) -0.0145(13)
C32 0.0340(16) 0.0446(18) 0.0289(15) -0.0074(13) 0.0006(13) -0.0129(13)
C33 0.0398(17) 0.0424(18) 0.0308(16) 0.0038(13) 0.0007(14) -0.0107(14)
C34 0.089(3) 0.0338(19) 0.060(3) -0.0011(17) 0.028(2) -0.0146(19)

loop_
_atom_type_symbol
_atom_type_description
_atom_type_scat_dispersion_real
_atom_type_scat_dispersion_imag
_atom_type_scat_source
C C 0.0033 0.0016 'International Tables Vol C Tables 4.2.6.8 and 6.1.1.4'
H H 0.0000 0.0000 'International Tables Vol C Tables 4.2.6.8 and 6.1.1.4'
Cd Cd -0.8075 1.2024 'International Tables Vol C Tables 4.2.6.8 and 6.1.1.4'
N N 0.0061 0.0033 'International Tables Vol C Tables 4.2.6.8 and 6.1.1.4'
O O 0.0106 0.0060 'International Tables Vol C Tables 4.2.6.8 and 6.1.1.4'
S S 0.1246 0.1234 'International Tables Vol C Tables 4.2.6.8 and 6.1.1.4'

loop_
_geom_angle_atom_site_label_1
_geom_angle_atom_site_label_2
_geom_angle_atom_site_label_3
_geom_angle
_geom_angle_site_symmetry_1
_geom_angle_site_symmetry_3
_geom_angle_publ_flag
N1 Cd1 O1 89.33(9) . . ?
N1 Cd1 O2 96.86(10) . . ?
N1 Cd1 O5 151.87(9) . 1_546 ?
N1 Cd1 O4 97.57(9) . 1_546 ?
N1 Cd1 N6 103.24(10) . 1_556 ?
N1 Cd1 C28 124.94(10) . 1_546 ?
O1 Cd1 O2 55.67(9) . . ?
O1 Cd1 O5 94.65(8) . 1_546 ?
O1 Cd1 O4 110.86(10) . 1_546 ?
O1 Cd1 C28 104.94(9) . 1_546 ?
O2 Cd1 O5 108.36(9) . 1_546 ?
O2 Cd1 O4 160.08(11) . 1_546 ?
O2 Cd1 C28 135.27(10) . 1_546 ?
O5 Cd1 O4 55.05(8) 1_546 1_546 ?
O5 Cd1 C28 27.56(9) 1_546 1_546 ?
O4 Cd1 C28 27.51(9) 1_546 1_546 ?
N6 Cd1 O1 151.31(11) 1_556 . ?
N6 Cd1 O2 96.80(10) 1_556 . ?
N6 Cd1 O5 86.29(9) 1_556 1_546 ?
N6 Cd1 O4 93.17(11) 1_556 1_546 ?
N6 Cd1 C28 89.00(10) 1_556 1_546 ?
C3 C1 H1 119.3 . . ?
C3 C1 C2 121.5(3) . . ?
C2 C1 H1 119.3 . . ?
C14 N1 Cd1 122.4(2) . . ?
C14 N1 C16 105.5(2) . . ?
C16 N1 Cd1 132.1(2) . . ?
C21 O1 Cd1 92.05(19) . . ?
N3 S1 N4 100.45(14) . . ?
C33 O3 C27 117.6(2) . . ?
C1 C3 H3 121.4 . . ?
C1 C3 C5 117.2(3) . . ?
C5 C3 H3 121.4 . . ?
C12 N3 S1 106.7(2) . . ?
C21 O2 Cd1 91.0(2) . . ?
C1 C2 H2 118.9 . . ?
C4 C2 C1 122.2(3) . . ?
C4 C2 H2 118.9 . . ?
C15 N2 C13 126.5(2) . . ?
C14 N2 C15 107.1(2) . . ?
C14 N2 C13 126.3(3) . . ?
C28 O5 Cd1 91.32(19) . 1_564 ?
C6 C5 C3 121.6(3) . . ?
N6 C5 C3 128.3(3) . . ?
N6 C5 C6 110.0(3) . . ?
C7 N5 C8 124.9(3) . . ?
C7 N5 C6 105.8(2) . . ?
C6 N5 C8 129.3(3) . . ?
C28 O4 Cd1 91.2(2) . 1_564 ?
C2 C4 H4 121.0 . . ?
C2 C4 C6 118.0(3) . . ?
C6 C4 H4 121.0 . . ?
C9 N4 S1 107.4(2) . . ?
N4 C9 C8 128.2(3) . . ?
N4 C9 C12 112.0(3) . . ?
C8 C9 C12 119.8(3) . . ?
N5 C8 C9 120.8(3) . . ?
C10 C8 N5 123.1(3) . . ?
C10 C8 C9 116.0(3) . . ?
N5 C7 H7 123.2 . . ?
N6 C7 N5 113.6(3) . . ?
N6 C7 H7 123.2 . . ?
C5 C6 N5 105.1(3) . . ?
C5 C6 C4 119.5(3) . . ?
C4 C6 N5 135.4(3) . . ?
C5 N6 Cd1 133.3(2) . 1_554 ?
C7 N6 Cd1 120.1(2) . 1_554 ?
C7 N6 C5 105.5(3) . . ?
C8 C10 H10 117.8 . . ?
C8 C10 C11 124.3(3) . . ?
C11 C10 H10 117.8 . . ?
C10 C11 H11 119.5 . . ?
C13 C11 C10 121.1(3) . . ?
C13 C11 H11 119.5 . . ?
C18 C15 N2 132.5(3) . . ?
C18 C15 C16 122.6(3) . . ?
C16 C15 N2 104.9(3) . . ?
N1 C14 N2 112.8(3) . . ?
N1 C14 H14 123.6 . . ?
N2 C14 H14 123.6 . . ?
C11 C13 N2 122.4(3) . . ?
C11 C13 C12 118.0(3) . . ?
C12 C13 N2 119.6(3) . . ?
N3 C12 C9 113.5(3) . . ?
N3 C12 C13 125.7(3) . . ?
C13 C12 C9 120.8(3) . . ?
C15 C18 H18 121.9 . . ?
C19 C18 C15 116.1(3) . . ?
C19 C18 H18 121.9 . . ?
C16 C17 H17 121.2 . . ?
C20 C17 H17 121.2 . . ?
C20 C17 C16 117.6(3) . . ?
N1 C16 C15 109.7(3) . . ?
C17 C16 N1 130.1(3) . . ?
C17 C16 C15 120.2(3) . . ?
C18 C19 H19 118.8 . . ?
C18 C19 C20 122.4(3) . . ?
C20 C19 H19 118.8 . . ?
C17 C20 C19 121.1(3) . . ?
C17 C20 H20 119.4 . . ?
C19 C20 H20 119.4 . . ?
O1 C21 O2 121.3(3) . . ?
O1 C21 C22 119.3(3) . . ?
O2 C21 C22 119.4(3) . . ?
C23 C22 C21 120.5(3) . . ?
C23 C22 C24 119.3(3) . . ?
C24 C22 C21 120.2(3) . . ?
C22 C23 H23 119.8 . . ?
C22 C23 C25 120.3(3) . . ?
C25 C23 H23 119.8 . . ?
C22 C24 H24 119.8 . . ?
C26 C24 C22 120.5(3) . . ?
C26 C24 H24 119.8 . . ?
C23 C25 H25 120.5 . . ?
C27 C25 C23 119.0(3) . . ?
C27 C25 H25 120.5 . . ?
C24 C26 H26 120.3 . . ?
C27 C26 C24 119.4(3) . . ?
C27 C26 H26 120.3 . . ?
C25 C27 O3 118.3(3) . . ?
C26 C27 O3 120.2(3) . . ?
C26 C27 C25 121.4(3) . . ?
O5 C28 Cd1 61.12(16) . 1_564 ?
O5 C28 C29 119.0(3) . . ?
O4 C28 Cd1 61.24(17) . 1_564 ?
O4 C28 O5 122.3(3) . . ?
O4 C28 C29 118.7(3) . . ?
C29 C28 Cd1 177.2(2) . 1_564 ?
C30 C29 C28 120.3(3) . . ?
C30 C29 C31 118.9(3) . . ?
C31 C29 C28 120.8(3) . . ?
C29 C30 H30 119.8 . . ?
C29 C30 C34 120.4(3) . . ?
C34 C30 H30 119.8 . . ?
C29 C31 H31 119.4 . . ?
C29 C31 C32 121.2(3) . . ?
C32 C31 H31 119.4 . . ?
C31 C32 H32 120.6 . . ?
C33 C32 C31 118.8(3) . . ?
C33 C32 H32 120.6 . . ?
C32 C33 O3 118.1(3) . . ?
C34 C33 O3 120.8(3) . . ?
C34 C33 C32 120.9(3) . . ?
C30 C34 H34 120.1 . . ?
C33 C34 C30 119.8(3) . . ?
C33 C34 H34 120.1 . . ?

loop_
_geom_bond_atom_site_label_1
_geom_bond_atom_site_label_2
_geom_bond_distance
_geom_bond_site_symmetry_2
_geom_bond_publ_flag
Cd1 N1 2.288(2) . ?
Cd1 O1 2.338(2) . ?
Cd1 O2 2.357(3) . ?
Cd1 O5 2.364(2) 1_546 ?
Cd1 O4 2.367(3) 1_546 ?
Cd1 N6 2.302(3) 1_556 ?
Cd1 C28 2.699(3) 1_546 ?
C1 H1 0.9300 . ?
C1 C3 1.364(5) . ?
C1 C2 1.378(5) . ?
N1 C14 1.312(4) . ?
N1 C16 1.390(4) . ?
O1 C21 1.254(4) . ?
S1 N3 1.607(3) . ?
S1 N4 1.609(3) . ?
O3 C27 1.400(4) . ?
O3 C33 1.394(4) . ?
C3 H3 0.9300 . ?
C3 C5 1.397(4) . ?
N3 C12 1.341(4) . ?
O2 C21 1.261(4) . ?
C2 H2 0.9300 . ?
C2 C4 1.361(5) . ?
N2 C15 1.395(4) . ?
N2 C14 1.352(4) . ?
N2 C13 1.423(4) . ?
O5 C28 1.249(4) . ?
C5 C6 1.392(4) . ?
C5 N6 1.385(4) . ?
N5 C8 1.427(4) . ?
N5 C7 1.362(4) . ?
N5 C6 1.410(4) . ?
O4 C28 1.247(4) . ?
C4 H4 0.9300 . ?
C4 C6 1.399(5) . ?
N4 C9 1.343(4) . ?
C9 C8 1.432(4) . ?
C9 C12 1.435(4) . ?
C8 C10 1.360(5) . ?
C7 H7 0.9300 . ?
C7 N6 1.307(4) . ?
C10 H10 0.9300 . ?
C10 C11 1.406(4) . ?
C11 H11 0.9300 . ?
C11 C13 1.351(4) . ?
C15 C18 1.389(4) . ?
C15 C16 1.391(4) . ?
C14 H14 0.9300 . ?
C13 C12 1.417(4) . ?
C18 H18 0.9300 . ?
C18 C19 1.368(5) . ?
C17 H17 0.9300 . ?
C17 C16 1.390(5) . ?
C17 C20 1.374(5) . ?
C19 H19 0.9300 . ?
C19 C20 1.395(5) . ?
C20 H20 0.9300 . ?
C21 C22 1.498(4) . ?
C22 C23 1.383(5) . ?
C22 C24 1.385(5) . ?
C23 H23 0.9300 . ?
C23 C25 1.391(4) . ?
C24 H24 0.9300 . ?
C24 C26 1.382(5) . ?
C25 H25 0.9300 . ?
C25 C27 1.374(5) . ?
C26 H26 0.9300 . ?
C26 C27 1.367(5) . ?
C28 C29 1.504(4) . ?
C29 C30 1.376(5) . ?
C29 C31 1.384(4) . ?
C30 H30 0.9300 . ?
C30 C34 1.388(5) . ?
C31 H31 0.9300 . ?
C31 C32 1.385(4) . ?
C32 H32 0.9300 . ?
C32 C33 1.376(5) . ?
C33 C34 1.371(5) . ?
C34 H34 0.9300 . ?

loop_
_geom_torsion_atom_site_label_1
_geom_torsion_atom_site_label_2
_geom_torsion_atom_site_label_3
_geom_torsion_atom_site_label_4
_geom_torsion
_geom_torsion_site_symmetry_1
_geom_torsion_site_symmetry_2
_geom_torsion_site_symmetry_3
_geom_torsion_site_symmetry_4
_geom_torsion_publ_flag
Cd1 N1 C14 N2 178.1(2) . . . . ?
Cd1 N1 C16 C15 -178.5(2) . . . . ?
Cd1 N1 C16 C17 2.5(6) . . . . ?
Cd1 O1 C21 O2 -0.8(3) . . . . ?
Cd1 O1 C21 C22 178.4(2) . . . . ?
Cd1 O2 C21 O1 0.8(3) . . . . ?
Cd1 O2 C21 C22 -178.4(2) . . . . ?
Cd1 O5 C28 O4 -2.8(4) 1_564 . . . ?
Cd1 O5 C28 C29 176.8(3) 1_564 . . . ?
Cd1 O4 C28 O5 2.8(4) 1_564 . . . ?
Cd1 O4 C28 C29 -176.8(3) 1_564 . . . ?
C1 C3 C5 C6 0.5(5) . . . . ?
C1 C3 C5 N6 179.2(4) . . . . ?
C1 C2 C4 C6 -0.4(6) . . . . ?
O1 C21 C22 C23 0.7(4) . . . . ?
O1 C21 C22 C24 -177.3(3) . . . . ?
S1 N3 C12 C9 -0.4(3) . . . . ?
S1 N3 C12 C13 -179.1(3) . . . . ?
S1 N4 C9 C8 179.7(3) . . . . ?
S1 N4 C9 C12 0.8(4) . . . . ?
O3 C33 C34 C30 174.5(4) . . . . ?
C3 C1 C2 C4 0.6(6) . . . . ?
C3 C5 C6 N5 179.4(3) . . . . ?
C3 C5 C6 C4 -0.4(5) . . . . ?
C3 C5 N6 Cd1 13.8(6) . . . 1_554 ?
C3 C5 N6 C7 -178.9(4) . . . . ?
N3 S1 N4 C9 -0.9(3) . . . . ?
O2 C21 C22 C23 180.0(3) . . . . ?
O2 C21 C22 C24 1.9(4) . . . . ?
C2 C1 C3 C5 -0.6(6) . . . . ?
C2 C4 C6 C5 0.4(5) . . . . ?
C2 C4 C6 N5 -179.4(4) . . . . ?
N2 C15 C18 C19 -178.8(3) . . . . ?
N2 C15 C16 N1 0.1(4) . . . . ?
N2 C15 C16 C17 179.3(3) . . . . ?
N2 C13 C12 N3 2.1(5) . . . . ?
N2 C13 C12 C9 -176.6(3) . . . . ?
O5 C28 C29 C30 -179.5(4) . . . . ?
O5 C28 C29 C31 1.0(5) . . . . ?
N5 C8 C10 C11 179.6(4) . . . . ?
N5 C7 N6 Cd1 168.9(2) . . . 1_554 ?
N5 C7 N6 C5 -0.5(5) . . . . ?
O4 C28 C29 C30 0.1(5) . . . . ?
O4 C28 C29 C31 -179.4(3) . . . . ?
N4 S1 N3 C12 0.7(3) . . . . ?
N4 C9 C8 N5 0.7(5) . . . . ?
N4 C9 C8 C10 -178.1(4) . . . . ?
N4 C9 C12 N3 -0.3(4) . . . . ?
N4 C9 C12 C13 178.5(3) . . . . ?
C9 C8 C10 C11 -1.7(6) . . . . ?
C8 N5 C7 N6 -177.0(3) . . . . ?
C8 N5 C6 C5 176.9(3) . . . . ?
C8 N5 C6 C4 -3.3(6) . . . . ?
C8 C9 C12 N3 -179.3(3) . . . . ?
C8 C9 C12 C13 -0.5(5) . . . . ?
C8 C10 C11 C13 2.2(7) . . . . ?
C7 N5 C8 C9 -4.9(5) . . . . ?
C7 N5 C8 C10 173.8(4) . . . . ?
C7 N5 C6 C5 -0.8(4) . . . . ?
C7 N5 C6 C4 179.1(4) . . . . ?
C6 C5 N6 Cd1 -167.4(2) . . . 1_554 ?
C6 C5 N6 C7 -0.1(4) . . . . ?
C6 N5 C8 C9 177.8(3) . . . . ?
C6 N5 C8 C10 -3.5(6) . . . . ?
C6 N5 C7 N6 0.8(4) . . . . ?
N6 C5 C6 N5 0.5(4) . . . . ?
N6 C5 C6 C4 -179.3(3) . . . . ?
C10 C11 C13 N2 175.7(4) . . . . ?
C10 C11 C13 C12 -1.7(6) . . . . ?
C11 C13 C12 N3 179.6(3) . . . . ?
C11 C13 C12 C9 1.0(5) . . . . ?
C15 N2 C14 N1 1.0(4) . . . . ?
C15 N2 C13 C11 -46.0(5) . . . . ?
C15 N2 C13 C12 131.4(3) . . . . ?
C15 C18 C19 C20 0.1(5) . . . . ?
C14 N1 C16 C15 0.4(4) . . . . ?
C14 N1 C16 C17 -178.6(4) . . . . ?
C14 N2 C15 C18 177.5(3) . . . . ?
C14 N2 C15 C16 -0.6(3) . . . . ?
C14 N2 C13 C11 138.6(4) . . . . ?
C14 N2 C13 C12 -44.0(5) . . . . ?
C13 N2 C15 C18 1.4(6) . . . . ?
C13 N2 C15 C16 -176.7(3) . . . . ?
C13 N2 C14 N1 177.1(3) . . . . ?
C12 C9 C8 N5 179.6(3) . . . . ?
C12 C9 C8 C10 0.8(5) . . . . ?
C18 C15 C16 N1 -178.3(3) . . . . ?
C18 C15 C16 C17 0.9(5) . . . . ?
C18 C19 C20 C17 0.7(6) . . . . ?
C16 N1 C14 N2 -0.9(4) . . . . ?
C16 C15 C18 C19 -0.9(5) . . . . ?
C16 C17 C20 C19 -0.7(6) . . . . ?
C20 C17 C16 N1 178.9(4) . . . . ?
C20 C17 C16 C15 -0.1(6) . . . . ?
C21 C22 C23 C25 -179.9(3) . . . . ?
C21 C22 C24 C26 179.7(3) . . . . ?
C22 C23 C25 C27 0.2(5) . . . . ?
C22 C24 C26 C27 0.3(6) . . . . ?
C23 C22 C24 C26 1.6(5) . . . . ?
C23 C25 C27 O3 -174.6(3) . . . . ?
C23 C25 C27 C26 1.8(5) . . . . ?
C24 C22 C23 C25 -1.8(5) . . . . ?
C24 C26 C27 O3 174.3(3) . . . . ?
C24 C26 C27 C25 -2.0(6) . . . . ?
C27 O3 C33 C32 -134.3(3) . . . . ?
C27 O3 C33 C34 50.2(5) . . . . ?
C28 C29 C30 C34 -179.2(4) . . . . ?
C28 C29 C31 C32 179.5(3) . . . . ?
C29 C30 C34 C33 0.1(8) . . . . ?
C29 C31 C32 C33 -0.8(5) . . . . ?
C30 C29 C31 C32 0.1(5) . . . . ?
C31 C29 C30 C34 0.3(7) . . . . ?
C31 C32 C33 O3 -174.3(3) . . . . ?
C31 C32 C33 C34 1.2(6) . . . . ?
C32 C33 C34 C30 -0.8(7) . . . . ?
C33 O3 C27 C25 -129.1(3) . . . . ?
C33 O3 C27 C26 54.4(5) . . . . ?
